data_1517049
loop_
_publ_author_name
'In Hong Hwang'
'Young Dan Jo'
'Hyun Kim'
'Kyeong Beom Kim'
'Kwang-Deog Jung'
'Cheal Kim'
'Youngmee Kim'
'Sung-Jin Kim'

_publ_section_title
;
 Catalytic transesterification reactions of one-dimensional coordination
 polymers containing paddle-wheel-type units connected by various bridging
 ligands
;
_journal_name_full
;
Inorganica Chimica Acta
;
_journal_page_first 39
_journal_page_last 45
_journal_volume 402
_journal_year 2013
_chemical_formula_sum 'C34 H28 Cu2 N2 O12'
_chemical_formula_weight 783.66
_space_group_IT_number 14
_symmetry_cell_setting monoclinic
_symmetry_space_group_name_Hall '-P 2ybc'
_symmetry_space_group_name_H-M 'P 1 21/c 1'
_atom_sites_solution_hydrogens geom
_atom_sites_solution_primary direct
_atom_sites_solution_secondary difmap
_cell_angle_alpha 90.00
_cell_angle_beta 97.12(3)
_cell_angle_gamma 90.00
_cell_formula_units_Z 2
_cell_length_a 11.104(2)
_cell_length_b 9.780(2)
_cell_length_c 18.453(4)
_cell_measurement_reflns_used 908
_cell_measurement_temperature 293(2)
_cell_measurement_theta_max 19.73
_cell_measurement_theta_min 2.36
_cell_volume 1988.5(7)
_computing_cell_refinement 'Bruker SMART'
_computing_data_collection 'Bruker SMART'
_computing_data_reduction 'Bruker SAINT'
_computing_molecular_graphics 'Bruker SHELXTL'
_computing_publication_material 'Bruker SHELXTL'
_computing_structure_refinement 'SHELXL-97 (Sheldrick, 1997)'
_computing_structure_solution 'SHELXS-97 (Sheldrick, 1990)'
_diffrn_ambient_temperature 293(2)
_diffrn_measured_fraction_theta_full 0.960
_diffrn_measured_fraction_theta_max 0.960
_diffrn_measurement_device_type 'CCD area detector'
_diffrn_measurement_method 'phi and omega scans'
_diffrn_radiation_monochromator graphite
_diffrn_radiation_source 'fine-focus sealed tube'
_diffrn_radiation_type MoK\a
_diffrn_radiation_wavelength 0.71073
_diffrn_reflns_av_R_equivalents 0.0667
_diffrn_reflns_av_sigmaI/netI 0.1022
_diffrn_reflns_limit_h_max 13
_diffrn_reflns_limit_h_min -13
_diffrn_reflns_limit_k_max 12
_diffrn_reflns_limit_k_min -4
_diffrn_reflns_limit_l_max 22
_diffrn_reflns_limit_l_min -22
_diffrn_reflns_number 10017
_diffrn_reflns_theta_full 25.99
_diffrn_reflns_theta_max 25.99
_diffrn_reflns_theta_min 2.36
_exptl_absorpt_coefficient_mu 1.126
_exptl_absorpt_correction_T_max 0.978
_exptl_absorpt_correction_T_min 0.935
_exptl_absorpt_correction_type multi-scan
_exptl_absorpt_process_details '(SADABS; Bruker, 1997)'
_exptl_crystal_colour blue
_exptl_crystal_density_diffrn 1.309
_exptl_crystal_density_method 'not measured'
_exptl_crystal_description rod
_exptl_crystal_F_000 800
_exptl_crystal_size_max 0.15
_exptl_crystal_size_mid 0.05
_exptl_crystal_size_min 0.02
_refine_diff_density_max 1.331
_refine_diff_density_min -0.537
_refine_diff_density_rms 0.118
_refine_ls_extinction_method none
_refine_ls_goodness_of_fit_ref 0.967
_refine_ls_hydrogen_treatment constr
_refine_ls_matrix_type full
_refine_ls_number_parameters 227
_refine_ls_number_reflns 3751
_refine_ls_number_restraints 0
_refine_ls_restrained_S_all 0.967
_refine_ls_R_factor_all 0.1279
_refine_ls_R_factor_gt 0.0733
_refine_ls_shift/su_max 0.000
_refine_ls_shift/su_mean 0.000
_refine_ls_structure_factor_coef Fsqd
_refine_ls_weighting_details 'calc w=1/[\s^2^(Fo^2^)+(0.1145P)^2^+0.0000P] where P=(Fo^2^+2Fc^2^)/3'
_refine_ls_weighting_scheme calc
_refine_ls_wR_factor_gt 0.1722
_refine_ls_wR_factor_ref 0.2031
_reflns_number_gt 2187
_reflns_number_total 3751
_reflns_threshold_expression >2sigma(I)
_cod_data_source_file ICA-2013-402-39-45-4.cif
_cod_data_source_block 4
_cod_original_sg_symbol_H-M P2(1)/c
_cod_database_code 1517049

loop_
_symmetry_equiv_pos_as_xyz
'x, y, z'
'-x, y+1/2, -z+1/2'
'-x, -y, -z'
'x, -y-1/2, z-1/2'

loop_
_atom_site_label
_atom_site_type_symbol
_atom_site_fract_x
_atom_site_fract_y
_atom_site_fract_z
_atom_site_U_iso_or_equiv
_atom_site_adp_type
_atom_site_occupancy
_atom_site_symmetry_multiplicity
_atom_site_calc_flag
_atom_site_refinement_flags
Cu1 Cu 0.51691(6) 0.86698(6) 0.00089(4) 0.0400(3) Uani 1 1 d .
N1 N 0.5189(4) 0.6403(4) 0.0021(2) 0.0404(10) Uani 1 1 d .
C1 C 0.4243(5) 0.5835(5) 0.0280(3) 0.0424(13) Uani 1 1 d .
H1 H 0.3692 0.6400 0.0476 0.051 Uiso 1 1 calc R
C2 C 0.5958(4) 0.5557(5) -0.0270(3) 0.0412(13) Uani 1 1 d .
C3 C 0.7051(7) 0.6169(6) -0.0549(5) 0.081(2) Uani 1 1 d .
H3A H 0.6815 0.6572 -0.1020 0.121 Uiso 1 1 calc R
H3B H 0.7643 0.5467 -0.0591 0.121 Uiso 1 1 calc R
H3C H 0.7393 0.6859 -0.0215 0.121 Uiso 1 1 calc R
O11 O 0.4712(4) 0.8775(4) 0.0998(2) 0.0582(11) Uani 1 1 d .
O12 O 0.4441(4) 1.1031(4) 0.0977(2) 0.0518(10) Uani 1 1 d .
C11 C 0.4432(5) 0.9894(6) 0.1287(3) 0.0435(13) Uani 1 1 d .
C12 C 0.4035(5) 0.9821(6) 0.2019(4) 0.0490(15) Uani 1 1 d .
C13 C 0.3830(7) 0.8563(7) 0.2325(4) 0.0685(19) Uani 1 1 d .
H13 H 0.3963 0.7758 0.2079 0.082 Uiso 1 1 calc R
C14 C 0.3424(8) 0.8523(10) 0.3002(5) 0.093(3) Uani 1 1 d .
H14 H 0.3286 0.7685 0.3216 0.112 Uiso 1 1 calc R
C15 C 0.3221(8) 0.9733(10) 0.3369(5) 0.087(2) Uani 1 1 d .
H15 H 0.2920 0.9708 0.3817 0.104 Uiso 1 1 calc R
C16 C 0.3466(8) 1.0944(9) 0.3062(4) 0.078(2) Uani 1 1 d .
H16 H 0.3373 1.1750 0.3317 0.094 Uiso 1 1 calc R
C17 C 0.3842(6) 1.1007(7) 0.2397(4) 0.0637(18) Uani 1 1 d .
H17 H 0.3972 1.1853 0.2190 0.076 Uiso 1 1 calc R
O21 O 0.6857(3) 0.9087(4) 0.0387(2) 0.0535(11) Uani 1 1 d .
O22 O 0.6569(3) 1.1348(4) 0.0358(2) 0.0536(10) Uani 1 1 d .
C21 C 0.7227(5) 1.0294(5) 0.0479(3) 0.0429(13) Uani 1 1 d .
C22 C 0.8552(5) 1.0527(6) 0.0718(3) 0.0478(14) Uani 1 1 d .
C23 C 0.9337(6) 0.9428(8) 0.0850(5) 0.073(2) Uani 1 1 d .
H23 H 0.9047 0.8537 0.0798 0.088 Uiso 1 1 calc R
C24 C 1.0549(6) 0.9672(9) 0.1059(5) 0.084(3) Uani 1 1 d .
H24 H 1.1083 0.8941 0.1146 0.100 Uiso 1 1 calc R
C25 C 1.0975(7) 1.0982(10) 0.1139(5) 0.086(2) Uani 1 1 d .
H25 H 1.1785 1.1136 0.1315 0.104 Uiso 1 1 calc R
C26 C 1.0245(7) 1.2029(9) 0.0969(5) 0.088(2) Uani 1 1 d .
H26 H 1.0564 1.2909 0.0977 0.106 Uiso 1 1 calc R
C27 C 0.9007(6) 1.1834(7) 0.0776(4) 0.0657(18) Uani 1 1 d .
H27 H 0.8491 1.2581 0.0688 0.079 Uiso 1 1 calc R
O1W O 0.2320(8) 0.4748(8) 0.2451(4) 0.135(3) Uani 1 1 d .
O2W O 0.0308(7) 0.5889(6) 0.1418(5) 0.141(3) Uani 1 1 d .

loop_
_atom_site_aniso_label
_atom_site_aniso_U_11
_atom_site_aniso_U_22
_atom_site_aniso_U_33
_atom_site_aniso_U_23
_atom_site_aniso_U_13
_atom_site_aniso_U_12
Cu1 0.0501(4) 0.0159(3) 0.0550(5) 0.0007(3) 0.0110(3) -0.0025(3)
N1 0.054(2) 0.019(2) 0.050(3) -0.001(2) 0.012(2) -0.001(2)
C1 0.049(3) 0.026(3) 0.055(4) 0.003(3) 0.016(3) 0.001(2)
C2 0.045(3) 0.020(3) 0.061(4) 0.003(3) 0.013(3) 0.002(2)
C3 0.084(5) 0.033(4) 0.138(7) 0.012(4) 0.061(5) -0.007(3)
O11 0.081(3) 0.029(2) 0.066(3) 0.0094(19) 0.019(2) 0.0004(19)
O12 0.078(3) 0.026(2) 0.055(3) -0.0011(18) 0.022(2) -0.0013(17)
C11 0.045(3) 0.032(3) 0.053(4) 0.001(3) 0.006(3) -0.002(2)
C12 0.050(3) 0.038(3) 0.059(4) 0.006(3) 0.008(3) -0.001(2)
C13 0.096(5) 0.053(4) 0.061(4) 0.012(4) 0.024(4) 0.007(4)
C14 0.130(7) 0.088(7) 0.068(5) 0.038(5) 0.034(5) 0.010(5)
C15 0.119(7) 0.095(7) 0.051(5) -0.004(4) 0.024(4) -0.004(5)
C16 0.108(6) 0.073(5) 0.058(5) -0.014(4) 0.024(4) -0.003(4)
C17 0.079(4) 0.048(4) 0.066(5) -0.005(3) 0.018(3) -0.006(3)
O21 0.055(2) 0.0253(19) 0.079(3) 0.0020(19) 0.002(2) -0.0048(17)
O22 0.049(2) 0.032(2) 0.078(3) -0.001(2) 0.0039(19) -0.0048(18)
C21 0.051(3) 0.028(3) 0.051(4) -0.001(2) 0.014(3) 0.000(2)
C22 0.050(3) 0.036(3) 0.058(4) 0.000(3) 0.009(3) -0.004(3)
C23 0.063(4) 0.049(4) 0.103(6) 0.004(4) -0.005(4) 0.003(3)
C24 0.054(4) 0.064(5) 0.130(8) 0.016(5) -0.001(4) 0.006(3)
C25 0.054(4) 0.088(6) 0.115(7) -0.001(5) -0.001(4) -0.002(4)
C26 0.069(5) 0.065(5) 0.129(7) -0.015(5) 0.007(4) -0.018(4)
C27 0.059(4) 0.040(4) 0.099(5) 0.005(4) 0.012(4) -0.007(3)
O1W 0.200(7) 0.126(6) 0.076(4) -0.029(4) 0.013(4) 0.090(5)
O2W 0.188(7) 0.044(3) 0.206(8) 0.035(4) 0.085(6) 0.062(4)

loop_
_atom_type_symbol
_atom_type_description
_atom_type_scat_dispersion_real
_atom_type_scat_dispersion_imag
_atom_type_scat_source
C C 0.0033 0.0016 'International Tables Vol C Tables 4.2.6.8 and 6.1.1.4'
H H 0.0000 0.0000 'International Tables Vol C Tables 4.2.6.8 and 6.1.1.4'
N N 0.0061 0.0033 'International Tables Vol C Tables 4.2.6.8 and 6.1.1.4'
O O 0.0106 0.0060 'International Tables Vol C Tables 4.2.6.8 and 6.1.1.4'
Cu Cu 0.3201 1.2651 'International Tables Vol C Tables 4.2.6.8 and 6.1.1.4'

loop_
_geom_angle_atom_site_label_1
_geom_angle_atom_site_label_2
_geom_angle_atom_site_label_3
_geom_angle
_geom_angle_site_symmetry_1
_geom_angle_site_symmetry_3
O12 Cu1 O11 168.14(16) 3_675 .
O12 Cu1 O21 89.28(18) 3_675 .
O11 Cu1 O21 90.27(19) . .
O12 Cu1 O22 90.11(18) 3_675 3_675
O11 Cu1 O22 87.97(19) . 3_675
O21 Cu1 O22 168.42(16) . 3_675
O12 Cu1 N1 99.05(16) 3_675 .
O11 Cu1 N1 92.65(16) . .
O21 Cu1 N1 101.34(16) . .
O22 Cu1 N1 90.17(15) 3_675 .
O12 Cu1 Cu1 83.51(12) 3_675 3_675
O11 Cu1 Cu1 84.64(12) . 3_675
O21 Cu1 Cu1 85.82(12) . 3_675
O22 Cu1 Cu1 82.62(11) 3_675 3_675
N1 Cu1 Cu1 172.38(12) . 3_675
C1 N1 C2 117.0(4) . .
C1 N1 Cu1 114.5(3) . .
C2 N1 Cu1 128.0(3) . .
N1 C1 C2 122.8(5) . 3_665
N1 C1 H1 118.6 . .
C2 C1 H1 118.6 3_665 .
N1 C2 C1 120.1(5) . 3_665
N1 C2 C3 118.1(5) . .
C1 C2 C3 121.7(5) 3_665 .
C2 C3 H3A 109.5 . .
C2 C3 H3B 109.5 . .
H3A C3 H3B 109.5 . .
C2 C3 H3C 109.5 . .
H3A C3 H3C 109.5 . .
H3B C3 H3C 109.5 . .
C11 O11 Cu1 122.8(4) . .
C11 O12 Cu1 125.3(4) . 3_675
O12 C11 O11 123.7(6) . .
O12 C11 C12 118.9(5) . .
O11 C11 C12 117.4(5) . .
C17 C12 C13 119.7(6) . .
C17 C12 C11 120.3(5) . .
C13 C12 C11 120.0(6) . .
C14 C13 C12 118.9(7) . .
C14 C13 H13 120.6 . .
C12 C13 H13 120.6 . .
C13 C14 C15 120.3(8) . .
C13 C14 H14 119.8 . .
C15 C14 H14 119.8 . .
C16 C15 C14 119.1(8) . .
C16 C15 H15 120.4 . .
C14 C15 H15 120.4 . .
C17 C16 C15 121.5(8) . .
C17 C16 H16 119.3 . .
C15 C16 H16 119.3 . .
C16 C17 C12 120.4(7) . .
C16 C17 H17 119.8 . .
C12 C17 H17 119.8 . .
C21 O21 Cu1 121.8(4) . .
C21 O22 Cu1 125.0(3) . 3_675
O21 C21 O22 124.7(5) . .
O21 C21 C22 118.4(5) . .
O22 C21 C22 116.8(5) . .
C27 C22 C23 119.4(6) . .
C27 C22 C21 120.1(5) . .
C23 C22 C21 120.4(5) . .
C24 C23 C22 119.2(7) . .
C24 C23 H23 120.4 . .
C22 C23 H23 120.4 . .
C25 C24 C23 120.4(7) . .
C25 C24 H24 119.8 . .
C23 C24 H24 119.8 . .
C26 C25 C24 120.5(7) . .
C26 C25 H25 119.7 . .
C24 C25 H25 119.7 . .
C25 C26 C27 120.9(8) . .
C25 C26 H26 119.6 . .
C27 C26 H26 119.6 . .
C22 C27 C26 119.4(7) . .
C22 C27 H27 120.3 . .
C26 C27 H27 120.3 . .

loop_
_geom_bond_atom_site_label_1
_geom_bond_atom_site_label_2
_geom_bond_distance
_geom_bond_site_symmetry_2
Cu1 O12 1.944(4) 3_675
Cu1 O11 1.956(5) .
Cu1 O21 1.960(4) .
Cu1 O22 1.964(4) 3_675
Cu1 N1 2.217(4) .
Cu1 Cu1 2.6285(13) 3_675
N1 C1 1.329(7) .
N1 C2 1.348(6) .
C1 C2 1.379(7) 3_665
C1 H1 0.9300 .
C2 C1 1.379(7) 3_665
C2 C3 1.500(8) .
C3 H3A 0.9600 .
C3 H3B 0.9600 .
C3 H3C 0.9600 .
O11 C11 1.273(7) .
O12 C11 1.251(6) .
O12 Cu1 1.943(4) 3_675
C11 C12 1.473(9) .
C12 C17 1.384(9) .
C12 C13 1.385(8) .
C13 C14 1.380(11) .
C13 H13 0.9300 .
C14 C15 1.395(12) .
C14 H14 0.9300 .
C15 C16 1.355(12) .
C15 H15 0.9300 .
C16 C17 1.345(10) .
C16 H16 0.9300 .
C17 H17 0.9300 .
O21 C21 1.255(6) .
O22 C21 1.266(6) .
O22 Cu1 1.964(4) 3_675
C21 C22 1.501(8) .
C22 C27 1.373(9) .
C22 C23 1.386(9) .
C23 C24 1.374(9) .
C23 H23 0.9300 .
C24 C25 1.367(11) .
C24 H24 0.9300 .
C25 C26 1.319(12) .
C25 H25 0.9300 .
C26 C27 1.391(9) .
C26 H26 0.9300 .
C27 H27 0.9300 .

loop_
_geom_torsion_atom_site_label_1
_geom_torsion_atom_site_label_2
_geom_torsion_atom_site_label_3
_geom_torsion_atom_site_label_4
_geom_torsion
_geom_torsion_site_symmetry_1
_geom_torsion_site_symmetry_4
O12 Cu1 N1 C1 -132.9(4) 3_675 .
O11 Cu1 N1 C1 45.2(4) . .
O21 Cu1 N1 C1 136.0(4) . .
O22 Cu1 N1 C1 -42.8(4) 3_675 .
Cu1 Cu1 N1 C1 -23.8(12) 3_675 .
O12 Cu1 N1 C2 39.2(5) 3_675 .
O11 Cu1 N1 C2 -142.7(5) . .
O21 Cu1 N1 C2 -51.9(5) . .
O22 Cu1 N1 C2 129.3(5) 3_675 .
Cu1 Cu1 N1 C2 148.3(7) 3_675 .
C2 N1 C1 C2 1.1(9) . 3_665
Cu1 N1 C1 C2 174.1(4) . 3_665
C1 N1 C2 C1 -1.0(9) . 3_665
Cu1 N1 C2 C1 -173.0(4) . 3_665
C1 N1 C2 C3 -178.5(6) . .
Cu1 N1 C2 C3 9.6(8) . .
O12 Cu1 O11 C11 -1.7(11) 3_675 .
O21 Cu1 O11 C11 86.0(5) . .
O22 Cu1 O11 C11 -82.5(4) 3_675 .
N1 Cu1 O11 C11 -172.6(4) . .
Cu1 Cu1 O11 C11 0.2(4) 3_675 .
Cu1 O12 C11 O11 1.9(8) 3_675 .
Cu1 O12 C11 C12 -175.9(4) 3_675 .
Cu1 O11 C11 O12 -1.3(8) . .
Cu1 O11 C11 C12 176.5(4) . .
O12 C11 C12 C17 -8.9(8) . .
O11 C11 C12 C17 173.1(6) . .
O12 C11 C12 C13 169.7(6) . .
O11 C11 C12 C13 -8.3(8) . .
C17 C12 C13 C14 0.5(11) . .
C11 C12 C13 C14 -178.1(7) . .
C12 C13 C14 C15 0.3(12) . .
C13 C14 C15 C16 -2.3(14) . .
C14 C15 C16 C17 3.5(14) . .
C15 C16 C17 C12 -2.6(12) . .
C13 C12 C17 C16 0.6(11) . .
C11 C12 C17 C16 179.2(6) . .
O12 Cu1 O21 C21 82.2(5) 3_675 .
O11 Cu1 O21 C21 -86.0(5) . .
O22 Cu1 O21 C21 -4.8(11) 3_675 .
N1 Cu1 O21 C21 -178.7(4) . .
Cu1 Cu1 O21 C21 -1.4(4) 3_675 .
Cu1 O21 C21 O22 1.6(8) . .
Cu1 O21 C21 C22 -175.6(4) . .
Cu1 O22 C21 O21 -0.7(9) 3_675 .
Cu1 O22 C21 C22 176.6(4) 3_675 .
O21 C21 C22 C27 175.5(6) . .
O22 C21 C22 C27 -2.0(9) . .
O21 C21 C22 C23 -1.5(9) . .
O22 C21 C22 C23 -178.9(6) . .
C27 C22 C23 C24 2.0(11) . .
C21 C22 C23 C24 179.1(7) . .
C22 C23 C24 C25 0.3(13) . .
C23 C24 C25 C26 -4.8(14) . .
C24 C25 C26 C27 6.7(15) . .
C23 C22 C27 C26 -0.2(11) . .
C21 C22 C27 C26 -177.3(7) . .
C25 C26 C27 C22 -4.2(13) . .
